data_4024077
loop_
_publ_author_name
'Toshiaki Shimasaki'
'Shin-ichiro Kato'
'Teruo Shinmyozu'

_publ_contact_author_address
;
Institute for Materials Chemistry and Engineering (IMCE),
6-10-1 Higashi-ku, Fukuoka 812-8581, Japan
;
_publ_contact_author_email shinmyo@ms.ifoc.kyushu-u.ac.jp
_publ_contact_author_fax '+81 92 642 2735'
_publ_contact_author_name 'Prof Teruo Shinmyozu'
_publ_contact_author_phone '+81 92 642 2716'
_publ_section_title
;
 Synthesis, Structural, Spectral, and Photoswitchable Properties of
 cis- and trans-2,2,2',2'-Tetramethyl-1,1'-indanylindanes
;
_journal_name_full 'Journal of Organic Chemistry'
_journal_page_first 6251
_journal_page_last 6254
_journal_paper_doi 10.1021/jo0701233
_journal_volume 72
_journal_year 2007
_chemical_formula_moiety 'C22 H24 '
_chemical_formula_sum 'C22 H24'
_chemical_formula_weight 288.43
_space_group_IT_number 2
_symmetry_cell_setting triclinic
_symmetry_Int_Tables_number 2
_symmetry_space_group_name_Hall '-P 1'
_symmetry_space_group_name_H-M 'P -1'
_cell_angle_alpha 70.356(1)
_cell_angle_beta 73.339(1)
_cell_angle_gamma 64.827(2)
_cell_formula_units_Z 4
_cell_length_a 10.1622(3)
_cell_length_b 11.5565(4)
_cell_length_c 16.7153(7)
_cell_measurement_reflns_used 11436
_cell_measurement_temperature 113.2
_cell_measurement_theta_max 27.5
_cell_measurement_theta_min 2.2
_cell_volume 1649.3(1)
_computing_cell_refinement PROCESS-AUTO
_computing_data_collection PROCESS-AUTO
_computing_data_reduction 'teXsan Ver. 1.11'
_computing_publication_material 'teXsan Ver. 1.11'
_computing_structure_refinement 'teXsan Ver. 1.10'
_computing_structure_solution SIR92
_diffrn_detector_area_resol_mean 10.00
_diffrn_measured_fraction_theta_full 0.9883
_diffrn_measured_fraction_theta_max 0.9883
_diffrn_measurement_device_type 'Rigaku RAXIS-RAPID Imaging Plate'
_diffrn_measurement_method \w
_diffrn_radiation_type 'Mo K\a'
_diffrn_radiation_wavelength 0.7107
_diffrn_reflns_av_R_equivalents 0.045
_diffrn_reflns_limit_h_max 13
_diffrn_reflns_limit_h_min 0
_diffrn_reflns_limit_k_max 14
_diffrn_reflns_limit_k_min -13
_diffrn_reflns_limit_l_max 21
_diffrn_reflns_limit_l_min -20
_diffrn_reflns_number 15472
_diffrn_reflns_theta_full 27.47
_diffrn_reflns_theta_max 27.47
_exptl_absorpt_coefficient_mu 0.065
_exptl_absorpt_correction_type none
_exptl_crystal_colour colorless
_exptl_crystal_density_diffrn 1.162
_exptl_crystal_density_method 'not measured'
_exptl_crystal_description prism
_exptl_crystal_size_max 0.389
_exptl_crystal_size_mid 0.355
_exptl_crystal_size_min 0.100
_refine_diff_density_max 0.36
_refine_diff_density_min -0.36
_refine_ls_extinction_method none
_refine_ls_goodness_of_fit_ref 1.868
_refine_ls_hydrogen_treatment noref
_refine_ls_number_parameters 397
_refine_ls_number_reflns 7444
_refine_ls_R_factor_gt 0.0544
_refine_ls_shift/su_max 0.0006
_refine_ls_structure_factor_coef Fsqd
_refine_ls_weighting_details 'w = 1/[\s^2^(Fo^2^) + (0.05000(Max(Fo^2^,0) + 2Fc^2^)/3)^2^]'
_refine_ls_weighting_scheme calc
_refine_ls_wR_factor_ref 0.1526
_reflns_number_gt 6141
_reflns_number_total 7444
_reflns_threshold_expression F^2^>2.0\s(F^2^)
_cod_data_source_file jo0701233si20070114_063230_1.cif
_cod_data_source_block trans-1(CCDC:625980)
_cod_original_sg_symbol_H-M 'P -1         '
_cod_original_formula_sum 'C22 H24 '
_cod_database_code 4024077

loop_
_symmetry_equiv_pos_as_xyz
x,y,z
-x,-y,-z

loop_
_atom_site_label
_atom_site_type_symbol
_atom_site_fract_x
_atom_site_fract_y
_atom_site_fract_z
_atom_site_U_iso_or_equiv
_atom_site_adp_type
_atom_site_occupancy
_atom_site_calc_flag
_atom_site_refinement_flags
_atom_site_disorder_assembly
_atom_site_disorder_group
C(1) C 0.4634(1) 0.1512(1) 0.58818(9) 0.0164(3) Uani 1.00 d . . .
C(2) C 0.2988(1) 0.1877(1) 0.58621(9) 0.0173(3) Uani 1.00 d . . .
C(3) C 0.2337(2) 0.1660(1) 0.68430(9) 0.0203(3) Uani 1.00 d . . .
C(4) C 0.3530(2) -0.0307(1) 0.80684(9) 0.0231(4) Uani 1.00 d . . .
C(5) C 0.4832(2) -0.1306(2) 0.83109(10) 0.0259(4) Uani 1.00 d . . .
C(6) C 0.6161(2) -0.1428(1) 0.77424(10) 0.0241(4) Uani 1.00 d . . .
C(7) C 0.6213(2) -0.0533(1) 0.69401(9) 0.0210(4) Uani 1.00 d . . .
C(8) C 0.4919(2) 0.0497(1) 0.67074(9) 0.0178(3) Uani 1.00 d . . .
C(9) C 0.3580(2) 0.0568(1) 0.72659(9) 0.0189(3) Uani 1.00 d . . .
C(10) C 0.2770(2) 0.0897(1) 0.55237(10) 0.0229(4) Uani 1.00 d . . .
C(11) C 0.2167(2) 0.3301(1) 0.54018(9) 0.0217(4) Uani 1.00 d . . .
C(12) C 0.5571(1) 0.2090(1) 0.53192(9) 0.0163(3) Uani 1.00 d . . .
C(13) C 0.6924(1) 0.2201(1) 0.54962(9) 0.0186(3) Uani 1.00 d . . .
C(14) C 0.6845(2) 0.3594(1) 0.49198(9) 0.0200(3) Uani 1.00 d . . .
C(15) C 0.6252(2) 0.4581(1) 0.33542(9) 0.0228(4) Uani 1.00 d . . .
C(16) C 0.5613(2) 0.4498(2) 0.27497(10) 0.0251(4) Uani 1.00 d . . .
C(17) C 0.4922(2) 0.3594(1) 0.29692(9) 0.0232(4) Uani 1.00 d . . .
C(18) C 0.4826(2) 0.2781(1) 0.38020(9) 0.0202(3) Uani 1.00 d . . .
C(19) C 0.5420(1) 0.2887(1) 0.44202(9) 0.0177(3) Uani 1.00 d . . .
C(20) C 0.6176(1) 0.3756(1) 0.41794(9) 0.0193(3) Uani 1.00 d . . .
C(21) C 0.6892(2) 0.2145(1) 0.64302(10) 0.0237(4) Uani 1.00 d . . .
C(22) C 0.8375(2) 0.1192(1) 0.5155(1) 0.0245(4) Uani 1.00 d . . .
C(23) C 0.9499(1) 0.3451(1) 0.90879(9) 0.0178(3) Uani 1.00 d . . .
C(24) C 0.8178(2) 0.3100(1) 0.91010(9) 0.0190(3) Uani 1.00 d . . .
C(25) C 0.8332(2) 0.3210(1) 0.81230(9) 0.0212(4) Uani 1.00 d . . .
C(26) C 0.8850(2) 0.5108(1) 0.68561(9) 0.0234(4) Uani 1.00 d . . .
C(27) C 0.9414(2) 0.6109(2) 0.66043(10) 0.0259(4) Uani 1.00 d . . .
C(28) C 1.0053(2) 0.6275(1) 0.71707(10) 0.0241(4) Uani 1.00 d . . .
C(29) C 1.0172(2) 0.5429(1) 0.79918(9) 0.0208(3) Uani 1.00 d . . .
C(30) C 0.9645(1) 0.4399(1) 0.82403(9) 0.0177(3) Uani 1.00 d . . .
C(31) C 0.8951(1) 0.4276(1) 0.76789(9) 0.0197(3) Uani 1.00 d . . .
C(32) C 0.8209(2) 0.1720(1) 0.96153(10) 0.0256(4) Uani 1.00 d . . .
C(33) C 0.6695(2) 0.4156(2) 0.93659(10) 0.0249(4) Uani 1.00 d . . .
C(34) C 1.0412(1) 0.2907(1) 0.96786(9) 0.0173(3) Uani 1.00 d . . .
C(35) C 1.2051(2) 0.2760(1) 0.95323(9) 0.0183(3) Uani 1.00 d . . .
C(36) C 1.2704(2) 0.1358(1) 1.01269(9) 0.0209(4) Uani 1.00 d . . .
C(37) C 1.1503(2) 0.0486(1) 1.16869(9) 0.0246(4) Uani 1.00 d . . .
C(38) C 1.0195(2) 0.0645(2) 1.22786(10) 0.0268(4) Uani 1.00 d . . .
C(39) C 0.8867(2) 0.1589(2) 1.20333(10) 0.0251(4) Uani 1.00 d . . .
C(40) C 0.8823(2) 0.2352(1) 1.11865(9) 0.0218(4) Uani 1.00 d . . .
C(41) C 1.0124(2) 0.2166(1) 1.05853(9) 0.0189(3) Uani 1.00 d . . .
C(42) C 1.1457(2) 0.1266(1) 1.08534(9) 0.0205(4) Uani 1.00 d . . .
C(43) C 1.2206(2) 0.3763(1) 0.98819(10) 0.0231(4) Uani 1.00 d . . .
C(44) C 1.2902(2) 0.2785(1) 0.86178(9) 0.0228(4) Uani 1.00 d . . .
H(1) H 0.1382 0.1368 0.6985 0.0235 Uiso 1.00 calc . . .
H(2) H 0.2012 0.2560 0.7056 0.0235 Uiso 1.00 calc . . .
H(3) H 0.2479 -0.0217 0.8508 0.0271 Uiso 1.00 calc . . .
H(4) H 0.4812 -0.1993 0.8948 0.0302 Uiso 1.00 calc . . .
H(5) H 0.7175 -0.2235 0.7929 0.0285 Uiso 1.00 calc . . .
H(6) H 0.7263 -0.0642 0.6497 0.0246 Uiso 1.00 calc . . .
H(7) H 0.3225 0.1025 0.4833 0.0261 Uiso 1.00 calc . . .
H(8) H 0.3347 -0.0114 0.5875 0.0261 Uiso 1.00 calc . . .
H(9) H 0.1588 0.1088 0.5625 0.0261 Uiso 1.00 calc . . .
H(10) H 0.2616 0.3461 0.4709 0.0246 Uiso 1.00 calc . . .
H(11) H 0.0988 0.3476 0.5503 0.0246 Uiso 1.00 calc . . .
H(12) H 0.2317 0.3980 0.5667 0.0246 Uiso 1.00 calc . . .
H(13) H 0.7948 0.3643 0.4694 0.0232 Uiso 1.00 calc . . .
H(14) H 0.6138 0.4356 0.5274 0.0232 Uiso 1.00 calc . . .
H(15) H 0.6807 0.5282 0.3184 0.0269 Uiso 1.00 calc . . .
H(16) H 0.5651 0.5152 0.2099 0.0292 Uiso 1.00 calc . . .
H(17) H 0.4450 0.3516 0.2484 0.0271 Uiso 1.00 calc . . .
H(18) H 0.4292 0.2065 0.3967 0.0236 Uiso 1.00 calc . . .
H(19) H 0.7820 0.2373 0.6459 0.0272 Uiso 1.00 calc . . .
H(20) H 0.5847 0.2873 0.6662 0.0272 Uiso 1.00 calc . . .
H(21) H 0.6984 0.1152 0.6835 0.0272 Uiso 1.00 calc . . .
H(22) H 0.9306 0.1409 0.5192 0.0284 Uiso 1.00 calc . . .
H(23) H 0.8384 0.1258 0.4483 0.0284 Uiso 1.00 calc . . .
H(24) H 0.8462 0.0195 0.5551 0.0284 Uiso 1.00 calc . . .
H(25) H 0.7255 0.3488 0.7952 0.0246 Uiso 1.00 calc . . .
H(26) H 0.9092 0.2276 0.7958 0.0246 Uiso 1.00 calc . . .
H(27) H 0.8335 0.4981 0.6414 0.0275 Uiso 1.00 calc . . .
H(28) H 0.9362 0.6769 0.5955 0.0303 Uiso 1.00 calc . . .
H(29) H 1.0466 0.7082 0.6971 0.0283 Uiso 1.00 calc . . .
H(30) H 1.0670 0.5571 0.8435 0.0243 Uiso 1.00 calc . . .
H(31) H 0.9264 0.0981 0.9404 0.0299 Uiso 1.00 calc . . .
H(32) H 0.7294 0.1556 0.9504 0.0299 Uiso 1.00 calc . . .
H(33) H 0.8093 0.1636 1.0304 0.0299 Uiso 1.00 calc . . .
H(34) H 0.6694 0.5137 0.8985 0.0287 Uiso 1.00 calc . . .
H(35) H 0.6555 0.4092 1.0055 0.0287 Uiso 1.00 calc . . .
H(36) H 0.5795 0.3981 0.9249 0.0287 Uiso 1.00 calc . . .
H(37) H 1.3036 0.0591 0.9782 0.0247 Uiso 1.00 calc . . .
H(38) H 1.3655 0.1267 1.0363 0.0247 Uiso 1.00 calc . . .
H(39) H 1.2551 -0.0241 1.1879 0.0288 Uiso 1.00 calc . . .
H(40) H 1.0206 0.0026 1.2940 0.0317 Uiso 1.00 calc . . .
H(41) H 0.7849 0.1733 1.2509 0.0297 Uiso 1.00 calc . . .
H(42) H 0.7777 0.3088 1.0997 0.0256 Uiso 1.00 calc . . .
H(43) H 1.1594 0.3725 1.0543 0.0267 Uiso 1.00 calc . . .
H(44) H 1.3378 0.3509 0.9879 0.0267 Uiso 1.00 calc . . .
H(45) H 1.1755 0.4756 0.9470 0.0267 Uiso 1.00 calc . . .
H(46) H 1.4074 0.2532 0.8620 0.0262 Uiso 1.00 calc . . .
H(47) H 1.2787 0.2062 0.8378 0.0262 Uiso 1.00 calc . . .
H(48) H 1.2460 0.3777 0.8200 0.0262 Uiso 1.00 calc . . .

loop_
_atom_site_aniso_label
_atom_site_aniso_U_11
_atom_site_aniso_U_22
_atom_site_aniso_U_33
_atom_site_aniso_U_12
_atom_site_aniso_U_13
_atom_site_aniso_U_23
C(1) 0.0175(6) 0.0164(6) 0.0158(7) -0.0048(5) -0.0026(5) -0.0064(5)
C(2) 0.0171(6) 0.0198(7) 0.0162(7) -0.0082(5) -0.0008(5) -0.0055(5)
C(3) 0.0191(7) 0.0238(7) 0.0169(7) -0.0081(6) 0.0002(5) -0.0059(6)
C(4) 0.0294(8) 0.0253(8) 0.0177(7) -0.0150(6) -0.0022(6) -0.0039(6)
C(5) 0.0354(9) 0.0261(8) 0.0199(7) -0.0162(7) -0.0086(6) -0.0003(6)
C(6) 0.0285(8) 0.0211(7) 0.0251(8) -0.0096(6) -0.0113(6) -0.0020(6)
C(7) 0.0221(7) 0.0219(7) 0.0213(7) -0.0088(6) -0.0058(6) -0.0050(6)
C(8) 0.0223(7) 0.0177(7) 0.0162(7) -0.0090(5) -0.0039(5) -0.0048(5)
C(9) 0.0224(7) 0.0204(7) 0.0171(7) -0.0102(6) -0.0028(6) -0.0060(5)
C(10) 0.0231(7) 0.0266(8) 0.0243(7) -0.0118(6) -0.0033(6) -0.0096(6)
C(11) 0.0179(7) 0.0217(7) 0.0218(7) -0.0046(5) -0.0031(6) -0.0047(6)
C(12) 0.0148(6) 0.0169(6) 0.0169(7) -0.0041(5) -0.0020(5) -0.0065(5)
C(13) 0.0161(6) 0.0195(7) 0.0203(7) -0.0059(5) -0.0025(5) -0.0060(6)
C(14) 0.0191(7) 0.0200(7) 0.0209(7) -0.0081(5) -0.0017(6) -0.0053(6)
C(15) 0.0204(7) 0.0229(7) 0.0214(7) -0.0087(6) 0.0011(6) -0.0038(6)
C(16) 0.0230(7) 0.0274(8) 0.0191(7) -0.0081(6) -0.0012(6) -0.0019(6)
C(17) 0.0199(7) 0.0277(8) 0.0187(7) -0.0057(6) -0.0029(6) -0.0060(6)
C(18) 0.0176(7) 0.0227(7) 0.0187(7) -0.0061(5) -0.0008(5) -0.0066(6)
C(19) 0.0144(6) 0.0178(7) 0.0176(7) -0.0034(5) 0.0001(5) -0.0057(5)
C(20) 0.0156(6) 0.0189(7) 0.0207(7) -0.0042(5) -0.0001(5) -0.0067(6)
C(21) 0.0266(7) 0.0259(8) 0.0221(8) -0.0108(6) -0.0077(6) -0.0053(6)
C(22) 0.0173(7) 0.0229(7) 0.0317(8) -0.0041(6) -0.0039(6) -0.0094(6)
C(23) 0.0195(7) 0.0170(7) 0.0173(7) -0.0076(5) -0.0002(5) -0.0058(5)
C(24) 0.0195(7) 0.0222(7) 0.0169(7) -0.0097(6) -0.0011(5) -0.0058(5)
C(25) 0.0227(7) 0.0251(7) 0.0174(7) -0.0106(6) -0.0030(6) -0.0050(6)
C(26) 0.0183(7) 0.0291(8) 0.0178(7) -0.0045(6) -0.0035(6) -0.0046(6)
C(27) 0.0210(7) 0.0292(8) 0.0177(7) -0.0061(6) -0.0014(6) 0.0003(6)
C(28) 0.0203(7) 0.0236(8) 0.0234(8) -0.0081(6) 0.0005(6) -0.0032(6)
C(29) 0.0178(7) 0.0209(7) 0.0205(7) -0.0060(5) -0.0003(6) -0.0052(6)
C(30) 0.0156(6) 0.0186(7) 0.0157(7) -0.0039(5) -0.0014(5) -0.0043(5)
C(31) 0.0171(7) 0.0223(7) 0.0175(7) -0.0051(5) -0.0014(5) -0.0061(6)
C(32) 0.0332(8) 0.0252(8) 0.0242(8) -0.0169(6) -0.0068(6) -0.0031(6)
C(33) 0.0187(7) 0.0313(8) 0.0247(8) -0.0090(6) -0.0002(6) -0.0099(6)
C(34) 0.0211(7) 0.0166(7) 0.0157(7) -0.0087(5) -0.0010(5) -0.0050(5)
C(35) 0.0207(7) 0.0198(7) 0.0162(7) -0.0085(5) -0.0028(5) -0.0052(5)
C(36) 0.0218(7) 0.0210(7) 0.0192(7) -0.0071(6) -0.0051(6) -0.0035(6)
C(37) 0.0331(8) 0.0243(7) 0.0197(7) -0.0130(6) -0.0108(6) -0.0006(6)
C(38) 0.0379(9) 0.0301(8) 0.0175(7) -0.0208(7) -0.0067(6) 0.0008(6)
C(39) 0.0311(8) 0.0310(8) 0.0190(7) -0.0190(7) -0.0019(6) -0.0051(6)
C(40) 0.0251(7) 0.0260(8) 0.0192(7) -0.0150(6) -0.0026(6) -0.0048(6)
C(41) 0.0245(7) 0.0191(7) 0.0174(7) -0.0112(6) -0.0045(6) -0.0044(5)
C(42) 0.0265(7) 0.0206(7) 0.0183(7) -0.0115(6) -0.0052(6) -0.0047(6)
C(43) 0.0255(7) 0.0255(8) 0.0238(8) -0.0131(6) -0.0034(6) -0.0083(6)
C(44) 0.0216(7) 0.0262(8) 0.0192(7) -0.0083(6) -0.0002(6) -0.0072(6)

loop_
_atom_type_symbol
_atom_type_description
_atom_type_scat_dispersion_real
_atom_type_scat_dispersion_imag
_atom_type_scat_source
C C 0.003 0.002
;International Tables for Crystallography
(1992, Vol. C, Tables 4.2.6.8 and 6.1.1.1)
;
H H 0.000 0.000
;International Tables for Crystallography
(1992, Vol. C, Table 6.1.1.2)
;

loop_
_geom_angle_atom_site_label_1
_geom_angle_atom_site_label_2
_geom_angle_atom_site_label_3
_geom_angle
_geom_angle_site_symmetry_1
_geom_angle_site_symmetry_2
_geom_angle_site_symmetry_3
_geom_angle_publ_flag
C(2) C(1) C(8) 104.9(1) . . . yes
C(2) C(1) C(12) 127.6(1) . . . yes
C(8) C(1) C(12) 127.1(1) . . . yes
C(1) C(2) C(3) 101.0(1) . . . yes
C(1) C(2) C(10) 111.8(1) . . . yes
C(1) C(2) C(11) 116.1(1) . . . yes
C(3) C(2) C(10) 107.7(1) . . . yes
C(3) C(2) C(11) 108.8(1) . . . yes
C(10) C(2) C(11) 110.7(1) . . . yes
C(2) C(3) C(9) 104.0(1) . . . yes
C(5) C(4) C(9) 119.3(1) . . . yes
C(4) C(5) C(6) 120.0(1) . . . yes
C(5) C(6) C(7) 120.7(1) . . . yes
C(6) C(7) C(8) 119.5(1) . . . yes
C(1) C(8) C(7) 130.8(1) . . . yes
C(1) C(8) C(9) 109.5(1) . . . yes
C(7) C(8) C(9) 119.2(1) . . . yes
C(3) C(9) C(4) 129.1(1) . . . yes
C(3) C(9) C(8) 109.6(1) . . . yes
C(4) C(9) C(8) 121.2(1) . . . yes
C(1) C(12) C(13) 128.0(1) . . . yes
C(1) C(12) C(19) 127.0(1) . . . yes
C(13) C(12) C(19) 104.7(1) . . . yes
C(12) C(13) C(14) 101.4(1) . . . yes
C(12) C(13) C(21) 116.0(1) . . . yes
C(12) C(13) C(22) 111.4(1) . . . yes
C(14) C(13) C(21) 109.3(1) . . . yes
C(14) C(13) C(22) 107.6(1) . . . yes
C(21) C(13) C(22) 110.4(1) . . . yes
C(13) C(14) C(20) 103.9(1) . . . yes
C(16) C(15) C(20) 119.0(1) . . . yes
C(15) C(16) C(17) 120.4(1) . . . yes
C(16) C(17) C(18) 120.5(1) . . . yes
C(17) C(18) C(19) 119.6(1) . . . yes
C(12) C(19) C(18) 130.6(1) . . . yes
C(12) C(19) C(20) 109.7(1) . . . yes
C(18) C(19) C(20) 119.2(1) . . . yes
C(14) C(20) C(15) 129.3(1) . . . yes
C(14) C(20) C(19) 109.5(1) . . . yes
C(15) C(20) C(19) 121.2(1) . . . yes
C(24) C(23) C(30) 104.5(1) . . . yes
C(24) C(23) C(34) 127.5(1) . . . yes
C(30) C(23) C(34) 127.6(1) . . . yes
C(23) C(24) C(25) 100.9(1) . . . yes
C(23) C(24) C(32) 116.8(1) . . . yes
C(23) C(24) C(33) 111.3(1) . . . yes
C(25) C(24) C(32) 108.8(1) . . . yes
C(25) C(24) C(33) 107.7(1) . . . yes
C(32) C(24) C(33) 110.6(1) . . . yes
C(24) C(25) C(31) 103.5(1) . . . yes
C(27) C(26) C(31) 118.7(1) . . . yes
C(26) C(27) C(28) 120.4(1) . . . yes
C(27) C(28) C(29) 120.8(1) . . . yes
C(28) C(29) C(30) 119.1(1) . . . yes
C(23) C(30) C(29) 130.2(1) . . . yes
C(23) C(30) C(31) 109.7(1) . . . yes
C(29) C(30) C(31) 119.5(1) . . . yes
C(25) C(31) C(26) 128.9(1) . . . yes
C(25) C(31) C(30) 109.6(1) . . . yes
C(26) C(31) C(30) 121.4(1) . . . yes
C(23) C(34) C(35) 128.0(1) . . . yes
C(23) C(34) C(41) 127.3(1) . . . yes
C(35) C(34) C(41) 104.3(1) . . . yes
C(34) C(35) C(36) 100.6(1) . . . yes
C(34) C(35) C(43) 111.3(1) . . . yes
C(34) C(35) C(44) 116.7(1) . . . yes
C(36) C(35) C(43) 108.1(1) . . . yes
C(36) C(35) C(44) 109.2(1) . . . yes
C(43) C(35) C(44) 110.1(1) . . . yes
C(35) C(36) C(42) 103.7(1) . . . yes
C(38) C(37) C(42) 118.9(1) . . . yes
C(37) C(38) C(39) 120.2(1) . . . yes
C(38) C(39) C(40) 120.5(1) . . . yes
C(39) C(40) C(41) 119.4(1) . . . yes
C(34) C(41) C(40) 130.4(1) . . . yes
C(34) C(41) C(42) 109.8(1) . . . yes
C(40) C(41) C(42) 119.3(1) . . . yes
C(36) C(42) C(37) 129.1(1) . . . yes
C(36) C(42) C(41) 109.4(1) . . . yes
C(37) C(42) C(41) 121.5(1) . . . yes

loop_
_geom_bond_atom_site_label_1
_geom_bond_atom_site_label_2
_geom_bond_distance
_geom_bond_site_symmetry_1
_geom_bond_site_symmetry_2
_geom_bond_publ_flag
C(1) C(2) 1.549(2) . . yes
C(1) C(8) 1.489(2) . . yes
C(1) C(12) 1.357(2) . . yes
C(2) C(3) 1.559(2) . . yes
C(2) C(10) 1.539(2) . . yes
C(2) C(11) 1.532(2) . . yes
C(3) C(9) 1.498(2) . . yes
C(4) C(5) 1.394(2) . . yes
C(4) C(9) 1.385(2) . . yes
C(5) C(6) 1.392(2) . . yes
C(6) C(7) 1.394(2) . . yes
C(7) C(8) 1.396(2) . . yes
C(8) C(9) 1.399(2) . . yes
C(12) C(13) 1.550(2) . . yes
C(12) C(19) 1.487(2) . . yes
C(13) C(14) 1.555(2) . . yes
C(13) C(21) 1.532(2) . . yes
C(13) C(22) 1.536(2) . . yes
C(14) C(20) 1.499(2) . . yes
C(15) C(16) 1.395(2) . . yes
C(15) C(20) 1.391(2) . . yes
C(16) C(17) 1.392(2) . . yes
C(17) C(18) 1.396(2) . . yes
C(18) C(19) 1.397(2) . . yes
C(19) C(20) 1.402(2) . . yes
C(23) C(24) 1.552(2) . . yes
C(23) C(30) 1.485(2) . . yes
C(23) C(34) 1.357(2) . . yes
C(24) C(25) 1.563(2) . . yes
C(24) C(32) 1.528(2) . . yes
C(24) C(33) 1.540(2) . . yes
C(25) C(31) 1.497(2) . . yes
C(26) C(27) 1.394(2) . . yes
C(26) C(31) 1.391(2) . . yes
C(27) C(28) 1.391(2) . . yes
C(28) C(29) 1.395(2) . . yes
C(29) C(30) 1.400(2) . . yes
C(30) C(31) 1.397(2) . . yes
C(34) C(35) 1.555(2) . . yes
C(34) C(41) 1.484(2) . . yes
C(35) C(36) 1.560(2) . . yes
C(35) C(43) 1.541(2) . . yes
C(35) C(44) 1.523(2) . . yes
C(36) C(42) 1.496(2) . . yes
C(37) C(38) 1.393(2) . . yes
C(37) C(42) 1.383(2) . . yes
C(38) C(39) 1.394(2) . . yes
C(39) C(40) 1.395(2) . . yes
C(40) C(41) 1.395(2) . . yes
C(41) C(42) 1.398(2) . . yes

loop_
_geom_contact_atom_site_label_1
_geom_contact_atom_site_label_2
_geom_contact_distance
_geom_contact_site_symmetry_1
_geom_contact_site_symmetry_2
_geom_contact_publ_flag
C(4) C(39) 3.410(2) . 2_657 ?
C(6) C(37) 3.453(2) . 2_757 ?
C(15) C(28) 3.374(2) . 2_766 ?
C(17) C(26) 3.433(2) . 2_666 ?
C(22) C(22) 3.317(3) . 2_756 ?

loop_
_geom_torsion_atom_site_label_1
_geom_torsion_atom_site_label_2
_geom_torsion_atom_site_label_3
_geom_torsion_atom_site_label_4
_geom_torsion
_geom_torsion_site_symmetry_1
_geom_torsion_site_symmetry_2
_geom_torsion_site_symmetry_3
_geom_torsion_site_symmetry_4
_geom_torsion_publ_flag
C(1) C(2) C(3) C(9) -31.3(1) . . . . yes
C(1) C(8) C(7) C(6) -174.6(1) . . . . yes
C(1) C(8) C(9) C(3) -1.2(1) . . . . yes
C(1) C(8) C(9) C(4) 177.4(1) . . . . yes
C(1) C(12) C(13) C(14) -143.4(1) . . . . yes
C(1) C(12) C(13) C(21) -25.1(2) . . . . yes
C(1) C(12) C(13) C(22) 102.3(2) . . . . yes
C(1) C(12) C(19) C(18) -33.4(2) . . . . yes
C(1) C(12) C(19) C(20) 154.8(1) . . . . yes
C(2) C(1) C(8) C(7) 152.2(1) . . . . yes
C(2) C(1) C(8) C(9) -19.5(1) . . . . yes
C(2) C(1) C(12) C(13) 151.2(1) . . . . yes
C(2) C(1) C(12) C(19) -21.5(2) . . . . yes
C(2) C(3) C(9) C(4) -157.2(1) . . . . yes
C(2) C(3) C(9) C(8) 21.2(1) . . . . yes
C(3) C(2) C(1) C(8) 30.9(1) . . . . yes
C(3) C(2) C(1) C(12) -142.7(1) . . . . yes
C(3) C(9) C(4) C(5) 176.1(1) . . . . yes
C(3) C(9) C(8) C(7) -174.1(1) . . . . yes
C(4) C(5) C(6) C(7) 2.1(2) . . . . yes
C(4) C(9) C(8) C(7) 4.6(2) . . . . yes
C(5) C(4) C(9) C(8) -2.3(2) . . . . yes
C(5) C(6) C(7) C(8) 0.2(2) . . . . yes
C(6) C(5) C(4) C(9) -1.1(2) . . . . yes
C(6) C(7) C(8) C(9) -3.5(2) . . . . yes
C(7) C(8) C(1) C(12) -34.2(2) . . . . yes
C(8) C(1) C(2) C(10) -83.4(1) . . . . yes
C(8) C(1) C(2) C(11) 148.3(1) . . . . yes
C(8) C(1) C(12) C(13) -21.0(2) . . . . yes
C(8) C(1) C(12) C(19) 166.4(1) . . . . yes
C(9) C(3) C(2) C(10) 86.0(1) . . . . yes
C(9) C(3) C(2) C(11) -153.9(1) . . . . yes
C(9) C(8) C(1) C(12) 154.0(1) . . . . yes
C(10) C(2) C(1) C(12) 103.1(2) . . . . yes
C(11) C(2) C(1) C(12) -25.2(2) . . . . yes
C(12) C(13) C(14) C(20) -30.9(1) . . . . yes
C(12) C(19) C(18) C(17) -174.8(1) . . . . yes
C(12) C(19) C(20) C(14) -1.1(1) . . . . yes
C(12) C(19) C(20) C(15) 177.6(1) . . . . yes
C(13) C(12) C(19) C(18) 152.6(1) . . . . yes
C(13) C(12) C(19) C(20) -19.3(1) . . . . yes
C(13) C(14) C(20) C(15) -157.7(1) . . . . yes
C(13) C(14) C(20) C(19) 20.9(1) . . . . yes
C(14) C(13) C(12) C(19) 30.5(1) . . . . yes
C(14) C(20) C(15) C(16) 175.8(1) . . . . yes
C(14) C(20) C(19) C(18) -174.0(1) . . . . yes
C(15) C(16) C(17) C(18) 1.6(2) . . . . yes
C(15) C(20) C(19) C(18) 4.7(2) . . . . yes
C(16) C(15) C(20) C(19) -2.6(2) . . . . yes
C(16) C(17) C(18) C(19) 0.5(2) . . . . yes
C(17) C(16) C(15) C(20) -0.5(2) . . . . yes
C(17) C(18) C(19) C(20) -3.6(2) . . . . yes
C(19) C(12) C(13) C(21) 148.8(1) . . . . yes
C(19) C(12) C(13) C(22) -83.7(1) . . . . yes
C(20) C(14) C(13) C(21) -154.0(1) . . . . yes
C(20) C(14) C(13) C(22) 86.1(1) . . . . yes
C(23) C(24) C(25) C(31) -32.3(1) . . . . yes
C(23) C(30) C(29) C(28) -173.4(1) . . . . yes
C(23) C(30) C(31) C(25) -1.3(2) . . . . yes
C(23) C(30) C(31) C(26) 176.1(1) . . . . yes
C(23) C(34) C(35) C(36) -140.4(1) . . . . yes
C(23) C(34) C(35) C(43) 105.2(2) . . . . yes
C(23) C(34) C(35) C(44) -22.4(2) . . . . yes
C(23) C(34) C(41) C(40) -36.5(2) . . . . yes
C(23) C(34) C(41) C(42) 151.9(1) . . . . yes
C(24) C(23) C(30) C(29) 150.9(1) . . . . yes
C(24) C(23) C(30) C(31) -20.2(1) . . . . yes
C(24) C(23) C(34) C(35) 151.2(1) . . . . yes
C(24) C(23) C(34) C(41) -20.1(2) . . . . yes
C(24) C(25) C(31) C(26) -155.2(1) . . . . yes
C(24) C(25) C(31) C(30) 21.9(1) . . . . yes
C(25) C(24) C(23) C(30) 31.9(1) . . . . yes
C(25) C(24) C(23) C(34) -141.9(1) . . . . yes
C(25) C(31) C(26) C(27) 174.7(1) . . . . yes
C(25) C(31) C(30) C(29) -173.4(1) . . . . yes
C(26) C(27) C(28) C(29) 1.5(2) . . . . yes
C(26) C(31) C(30) C(29) 3.9(2) . . . . yes
C(27) C(26) C(31) C(30) -2.1(2) . . . . yes
C(27) C(28) C(29) C(30) 0.4(2) . . . . yes
C(28) C(27) C(26) C(31) -0.6(2) . . . . yes
C(28) C(29) C(30) C(31) -3.0(2) . . . . yes
C(29) C(30) C(23) C(34) -35.4(2) . . . . yes
C(30) C(23) C(24) C(32) 149.6(1) . . . . yes
C(30) C(23) C(24) C(33) -82.1(1) . . . . yes
C(30) C(23) C(34) C(35) -21.1(2) . . . . yes
C(30) C(23) C(34) C(41) 167.5(1) . . . . yes
C(31) C(25) C(24) C(32) -155.7(1) . . . . yes
C(31) C(25) C(24) C(33) 84.4(1) . . . . yes
C(31) C(30) C(23) C(34) 153.6(1) . . . . yes
C(32) C(24) C(23) C(34) -24.2(2) . . . . yes
C(33) C(24) C(23) C(34) 104.1(2) . . . . yes
C(34) C(35) C(36) C(42) -32.7(1) . . . . yes
C(34) C(41) C(40) C(39) -174.1(1) . . . . yes
C(34) C(41) C(42) C(36) -0.6(2) . . . . yes
C(34) C(41) C(42) C(37) 177.3(1) . . . . yes
C(35) C(34) C(41) C(40) 150.5(1) . . . . yes
C(35) C(34) C(41) C(42) -21.1(1) . . . . yes
C(35) C(36) C(42) C(37) -155.8(1) . . . . yes
C(35) C(36) C(42) C(41) 21.8(1) . . . . yes
C(36) C(35) C(34) C(41) 32.6(1) . . . . yes
C(36) C(42) C(37) C(38) 174.8(1) . . . . yes
C(36) C(42) C(41) C(40) -173.2(1) . . . . yes
C(37) C(38) C(39) C(40) 2.3(2) . . . . yes
C(37) C(42) C(41) C(40) 4.7(2) . . . . yes
C(38) C(37) C(42) C(41) -2.6(2) . . . . yes
C(38) C(39) C(40) C(41) -0.2(2) . . . . yes
C(39) C(38) C(37) C(42) -0.9(2) . . . . yes
C(39) C(40) C(41) C(42) -3.2(2) . . . . yes
C(41) C(34) C(35) C(43) -81.8(1) . . . . yes
C(41) C(34) C(35) C(44) 150.6(1) . . . . yes
C(42) C(36) C(35) C(43) 84.1(1) . . . . yes
C(42) C(36) C(35) C(44) -156.0(1) . . . . yes
C(42) C(36) C(35) C(44) -156.0(1) . . . . yes
